data_7026964
loop_
_publ_author_name
'Dickschat, Julia V.'
'Urban, Slawomir'
'Pape, Tania'
'Glorius, Frank'
'Hahn, F. Ekkehardt'

_publ_section_title
;
 Sterically demanding and chiral N,N'-disubstituted N-heterocyclic
 germylenes and stannylenes.
;
_journal_issue 48
_journal_name_full 'Dalton transactions (Cambridge, England : 2003)'
_journal_page_first 11519
_journal_page_last 11521
_journal_paper_doi 10.1039/c0dt01233e
_journal_volume 39
_journal_year 2010
_chemical_absolute_configuration R,R
_chemical_formula_sum 'C22 H22 N2 Sn'
_chemical_formula_weight 433.11
_chemical_name_systematic
;
?
;
_space_group_IT_number 19
_symmetry_cell_setting orthorhombic
_symmetry_space_group_name_Hall 'P 2ac 2ab'
_symmetry_space_group_name_H-M 'P 21 21 21'
_atom_sites_solution_hydrogens geom
_atom_sites_solution_primary direct
_atom_sites_solution_secondary difmap
_audit_creation_method SHELXL-97
_cell_angle_alpha 90.00
_cell_angle_beta 90.00
_cell_angle_gamma 90.00
_cell_formula_units_Z 4
_cell_length_a 7.8101(5)
_cell_length_b 9.2801(6)
_cell_length_c 26.2554(18)
_cell_measurement_reflns_used 900
_cell_measurement_temperature 153(2)
_cell_measurement_theta_max 22.5
_cell_measurement_theta_min 1
_cell_volume 1903.0(2)
_computing_cell_refinement 'APEX2(Bruker AXS, 2007)'
_computing_data_collection 'APEX2(Bruker AXS, 2007)'
_computing_data_reduction 'SAINT,SADABS (Bruker AXS, 2007 )'
_computing_molecular_graphics
;
ORTEP3,L.J. Farrugia, J. Appl. Cryst. (1997) 30, 565
;
_computing_structure_refinement
;
SHELXL-97, G. M. Sheldrick, Acta Cryst. (2008) A64, 112-122
;
_computing_structure_solution
;
SHELXS-97 , G. M. Sheldrick, Acta Cryst. (2008) A64, 112-122
;
_diffrn_ambient_temperature 153(2)
_diffrn_detector_area_resol_mean 80
_diffrn_measured_fraction_theta_full 0.979
_diffrn_measured_fraction_theta_max 0.979
_diffrn_measurement_device_type 'CCD area detector'
_diffrn_measurement_method 'Omega and Phi scans'
_diffrn_radiation_monochromator graphite
_diffrn_radiation_source 'rotating anode'
_diffrn_radiation_type MoK\a
_diffrn_radiation_wavelength 0.71073
_diffrn_reflns_av_R_equivalents 0.0397
_diffrn_reflns_av_sigmaI/netI 0.0381
_diffrn_reflns_limit_h_max 11
_diffrn_reflns_limit_h_min -11
_diffrn_reflns_limit_k_max 13
_diffrn_reflns_limit_k_min -13
_diffrn_reflns_limit_l_max 37
_diffrn_reflns_limit_l_min -36
_diffrn_reflns_number 23451
_diffrn_reflns_theta_full 31.08
_diffrn_reflns_theta_max 31.08
_diffrn_reflns_theta_min 1.55
_exptl_absorpt_coefficient_mu 1.349
_exptl_absorpt_correction_T_max 0.9480
_exptl_absorpt_correction_T_min 0.8769
_exptl_absorpt_correction_type multi-scan
_exptl_absorpt_process_details
;
Corrections were done with the SADABS program, utilizing the none merged
raw data obtained from the integration process. Integration and final cell
refinement were done with SAINT.

SADABS reports ratio of Tmin/Tmax = 0.781203

;
_exptl_crystal_colour 'intense yellow'
_exptl_crystal_density_diffrn 1.512
_exptl_crystal_density_method 'not measured'
_exptl_crystal_description 'transparent stick'
_exptl_crystal_F_000 872
_exptl_crystal_size_max 0.10
_exptl_crystal_size_mid 0.05
_exptl_crystal_size_min 0.04
_refine_diff_density_max 0.542
_refine_diff_density_min -0.647
_refine_diff_density_rms 0.075
_refine_ls_abs_structure_details 'Flack H D (1983), Acta Cryst. A39, 876-881'
_refine_ls_abs_structure_Flack -0.004(19)
_refine_ls_extinction_method none
_refine_ls_goodness_of_fit_ref 1.018
_refine_ls_hydrogen_treatment noref
_refine_ls_matrix_type full
_refine_ls_number_parameters 228
_refine_ls_number_reflns 5906
_refine_ls_number_restraints 0
_refine_ls_restrained_S_all 1.018
_refine_ls_R_factor_all 0.0388
_refine_ls_R_factor_gt 0.0307
_refine_ls_shift/su_max 0.000
_refine_ls_shift/su_mean 0.000
_refine_ls_structure_factor_coef Fsqd
_refine_ls_weighting_details 'calc w=1/[\s^2^(Fo^2^)+(0.0283P)^2^+0.3951P] where P=(Fo^2^+2Fc^2^)/3'
_refine_ls_weighting_scheme calc
_refine_ls_wR_factor_gt 0.0607
_refine_ls_wR_factor_ref 0.0637
_reflns_number_gt 5216
_reflns_number_total 5906
_reflns_threshold_expression >2sigma(I)
_cod_data_source_file c0dt01233e.txt
_cod_data_source_block sad
_cod_original_sg_symbol_H-M P2(1)2(1)2(1)
_cod_database_code 7026964

loop_
_symmetry_equiv_pos_as_xyz
'x, y, z'
'-x+1/2, -y, z+1/2'
'-x, y+1/2, -z+1/2'
'x+1/2, -y+1/2, -z'

loop_
_atom_site_label
_atom_site_type_symbol
_atom_site_fract_x
_atom_site_fract_y
_atom_site_fract_z
_atom_site_U_iso_or_equiv
_atom_site_adp_type
_atom_site_occupancy
_atom_site_symmetry_multiplicity
_atom_site_calc_flag
_atom_site_refinement_flags
Sn1 Sn 0.37318(3) 0.540208(19) 0.777014(7) 0.02773(5) Uani 1 1 d .
N1 N 0.3526(3) 0.7396(2) 0.81192(7) 0.0209(4) Uani 1 1 d .
N2 N 0.2586(3) 0.6603(2) 0.72009(8) 0.0197(4) Uani 1 1 d .
C1 C 0.2799(3) 0.8465(2) 0.78187(9) 0.0186(4) Uani 1 1 d .
C2 C 0.2298(3) 0.8038(2) 0.73180(9) 0.0177(5) Uani 1 1 d .
C3 C 0.1596(3) 0.9066(3) 0.69902(9) 0.0221(5) Uani 1 1 d .
H3 H 0.1262 0.8791 0.6656 0.027 Uiso 1 1 calc R
C4 C 0.1380(3) 1.0485(3) 0.71450(9) 0.0232(5) Uani 1 1 d .
H4 H 0.0895 1.1169 0.6918 0.028 Uiso 1 1 calc R
C5 C 0.1872(3) 1.0906(3) 0.76311(10) 0.0236(5) Uani 1 1 d .
H5 H 0.1736 1.1880 0.7735 0.028 Uiso 1 1 calc R
C6 C 0.2560(3) 0.9905(3) 0.79651(9) 0.0217(5) Uani 1 1 d .
H6 H 0.2876 1.0199 0.8299 0.026 Uiso 1 1 calc R
C7 C 0.3995(3) 0.7740(3) 0.86472(9) 0.0220(5) Uani 1 1 d .
H7 H 0.4543 0.8713 0.8649 0.026 Uiso 1 1 calc R
C8 C 0.5298(4) 0.6660(3) 0.88478(11) 0.0292(6) Uani 1 1 d .
H8A H 0.4776 0.5701 0.8863 0.044 Uiso 1 1 calc R
H8B H 0.5667 0.6949 0.9190 0.044 Uiso 1 1 calc R
H8C H 0.6291 0.6635 0.8620 0.044 Uiso 1 1 calc R
C9 C 0.2446(3) 0.7796(3) 0.89984(9) 0.0208(5) Uani 1 1 d .
C10 C 0.1268(4) 0.6669(3) 0.90226(9) 0.0279(5) Uani 1 1 d .
H10 H 0.1381 0.5871 0.8799 0.034 Uiso 1 1 calc R
C11 C -0.0068(4) 0.6704(4) 0.93714(12) 0.0351(7) Uani 1 1 d .
H11 H -0.0863 0.5930 0.9384 0.042 Uiso 1 1 calc R
C12 C -0.0248(4) 0.7847(4) 0.96977(11) 0.0373(7) Uani 1 1 d .
H12 H -0.1167 0.7865 0.9934 0.045 Uiso 1 1 calc R
C13 C 0.0909(4) 0.8973(3) 0.96819(10) 0.0337(7) Uani 1 1 d .
H13 H 0.0792 0.9765 0.9909 0.040 Uiso 1 1 calc R
C14 C 0.2247(4) 0.8939(3) 0.93324(10) 0.0271(6) Uani 1 1 d .
H14 H 0.3040 0.9715 0.9323 0.032 Uiso 1 1 calc R
C15 C 0.2015(3) 0.6034(3) 0.67102(9) 0.0213(5) Uani 1 1 d .
H15 H 0.0850 0.6437 0.6642 0.026 Uiso 1 1 calc R
C16 C 0.1834(4) 0.4392(3) 0.67509(11) 0.0289(6) Uani 1 1 d .
H16A H 0.2955 0.3964 0.6824 0.043 Uiso 1 1 calc R
H16B H 0.1397 0.4008 0.6428 0.043 Uiso 1 1 calc R
H16C H 0.1035 0.4154 0.7026 0.043 Uiso 1 1 calc R
C17 C 0.3163(3) 0.6461(3) 0.62635(9) 0.0216(5) Uani 1 1 d .
C18 C 0.2691(4) 0.6050(4) 0.57740(11) 0.0394(7) Uani 1 1 d .
H18 H 0.1650 0.5540 0.5725 0.047 Uiso 1 1 calc R
C19 C 0.3702(5) 0.6366(4) 0.53583(10) 0.0472(8) Uani 1 1 d .
H19 H 0.3369 0.6050 0.5029 0.057 Uiso 1 1 calc R
C20 C 0.5197(5) 0.7140(4) 0.54204(13) 0.0462(9) Uani 1 1 d .
H20 H 0.5887 0.7378 0.5134 0.055 Uiso 1 1 calc R
C21 C 0.5679(4) 0.7567(3) 0.59058(12) 0.0381(7) Uani 1 1 d .
H21 H 0.6704 0.8101 0.5953 0.046 Uiso 1 1 calc R
C22 C 0.4671(4) 0.7219(3) 0.63230(10) 0.0265(6) Uani 1 1 d .
H22 H 0.5023 0.7506 0.6654 0.032 Uiso 1 1 calc R

loop_
_atom_site_aniso_label
_atom_site_aniso_U_11
_atom_site_aniso_U_22
_atom_site_aniso_U_33
_atom_site_aniso_U_23
_atom_site_aniso_U_13
_atom_site_aniso_U_12
Sn1 0.03822(9) 0.02093(7) 0.02405(8) 0.00338(7) 0.00255(9) 0.00872(9)
N1 0.0246(11) 0.0212(9) 0.0168(9) 0.0028(7) 0.0006(8) 0.0021(9)
N2 0.0240(10) 0.0160(8) 0.0192(9) -0.0005(8) 0.0004(9) 0.0011(7)
C1 0.0174(10) 0.0192(10) 0.0191(11) 0.0027(9) 0.0034(9) 0.0007(8)
C2 0.0173(10) 0.0175(10) 0.0184(12) 0.0034(9) 0.0026(9) 0.0003(8)
C3 0.0235(14) 0.0240(11) 0.0189(11) 0.0038(9) 0.0023(9) -0.0010(9)
C4 0.0224(11) 0.0219(10) 0.0253(12) 0.0067(10) 0.0018(11) 0.0023(12)
C5 0.0266(12) 0.0171(10) 0.0269(13) 0.0003(9) 0.0052(10) -0.0003(9)
C6 0.0245(12) 0.0211(12) 0.0194(11) -0.0012(9) 0.0036(9) -0.0033(9)
C7 0.0208(13) 0.0281(12) 0.0172(10) 0.0018(9) 0.0025(9) 0.0008(10)
C8 0.0249(14) 0.0398(16) 0.0230(13) 0.0066(12) -0.0013(11) 0.0046(12)
C9 0.0191(12) 0.0280(13) 0.0152(11) 0.0063(10) -0.0012(9) -0.0005(10)
C10 0.0266(12) 0.0323(13) 0.0249(12) 0.0046(10) 0.0027(13) -0.0052(13)
C11 0.0250(14) 0.0446(17) 0.0356(16) 0.0141(14) 0.0009(12) -0.0072(13)
C12 0.0313(16) 0.056(2) 0.0245(14) 0.0138(14) 0.0071(12) 0.0078(15)
C13 0.0410(19) 0.0385(15) 0.0217(13) 0.0035(11) 0.0030(11) 0.0116(13)
C14 0.0295(14) 0.0310(14) 0.0207(12) 0.0038(11) -0.0004(11) 0.0021(12)
C15 0.0225(12) 0.0208(11) 0.0207(12) -0.0032(10) 0.0018(10) -0.0022(10)
C16 0.0290(13) 0.0200(13) 0.0376(15) -0.0084(11) 0.0050(11) -0.0041(10)
C17 0.0222(12) 0.0217(12) 0.0208(12) 0.0007(10) 0.0015(9) 0.0049(9)
C18 0.0334(16) 0.057(2) 0.0275(15) -0.0049(14) -0.0054(13) 0.0011(15)
C19 0.053(2) 0.068(2) 0.0197(13) 0.0018(13) 0.0020(16) 0.016(2)
C20 0.058(2) 0.045(2) 0.0357(18) 0.0142(15) 0.0194(17) 0.0200(17)
C21 0.0393(17) 0.0237(13) 0.0514(19) 0.0030(13) 0.0169(14) -0.0008(12)
C22 0.0337(15) 0.0200(12) 0.0258(13) -0.0014(10) 0.0041(11) -0.0023(11)

loop_
_atom_type_symbol
_atom_type_description
_atom_type_scat_dispersion_real
_atom_type_scat_dispersion_imag
_atom_type_scat_source
C C 0.0033 0.0016 'International Tables Vol C Tables 4.2.6.8 and 6.1.1.4'
H H 0.0000 0.0000 'International Tables Vol C Tables 4.2.6.8 and 6.1.1.4'
N N 0.0061 0.0033 'International Tables Vol C Tables 4.2.6.8 and 6.1.1.4'
Sn Sn -0.6537 1.4246 'International Tables Vol C Tables 4.2.6.8 and 6.1.1.4'

loop_
_geom_angle_atom_site_label_1
_geom_angle_atom_site_label_2
_geom_angle_atom_site_label_3
_geom_angle
N2 Sn1 N1 78.75(8)
C1 N1 C7 118.9(2)
C1 N1 Sn1 114.75(15)
C7 N1 Sn1 126.32(15)
C2 N2 C15 119.5(2)
C2 N2 Sn1 115.33(16)
C15 N2 Sn1 125.07(15)
N1 C1 C6 125.4(2)
N1 C1 C2 115.9(2)
C6 C1 C2 118.7(2)
N2 C2 C3 125.7(2)
N2 C2 C1 115.3(2)
C3 C2 C1 119.0(2)
C4 C3 C2 121.0(2)
C3 C4 C5 120.2(2)
C6 C5 C4 120.0(2)
C5 C6 C1 121.1(2)
N1 C7 C9 112.4(2)
N1 C7 C8 110.5(2)
C9 C7 C8 110.2(2)
C14 C9 C10 118.1(2)
C14 C9 C7 120.0(2)
C10 C9 C7 121.7(2)
C11 C10 C9 120.6(3)
C12 C11 C10 120.5(3)
C11 C12 C13 120.0(3)
C12 C13 C14 119.6(3)
C9 C14 C13 121.3(3)
N2 C15 C17 113.8(2)
N2 C15 C16 109.0(2)
C17 C15 C16 111.4(2)
C22 C17 C18 118.0(3)
C22 C17 C15 123.1(2)
C18 C17 C15 118.9(2)
C19 C18 C17 121.5(3)
C18 C19 C20 120.1(3)
C19 C20 C21 119.1(3)
C20 C21 C22 120.4(3)
C17 C22 C21 120.9(3)

loop_
_geom_bond_atom_site_label_1
_geom_bond_atom_site_label_2
_geom_bond_distance
Sn1 N2 2.068(2)
Sn1 N1 2.071(2)
N1 C1 1.389(3)
N1 C7 1.469(3)
N2 C2 1.386(3)
N2 C15 1.462(3)
C1 C6 1.403(3)
C1 C2 1.428(3)
C2 C3 1.397(3)
C3 C4 1.388(4)
C4 C5 1.389(3)
C5 C6 1.386(4)
C7 C9 1.522(3)
C7 C8 1.522(4)
C9 C14 1.385(4)
C9 C10 1.395(4)
C10 C11 1.389(4)
C11 C12 1.371(5)
C12 C13 1.382(5)
C13 C14 1.391(4)
C15 C17 1.528(3)
C15 C16 1.535(4)
C17 C22 1.381(4)
C17 C18 1.390(4)
C18 C19 1.378(5)
C19 C20 1.381(6)
C20 C21 1.386(5)
C21 C22 1.387(4)
